data_2012503
loop_
_publ_author_name
'Teng, Bing'
'Yu, Wen Tao'
'Wang, Ji Yang'
'Cheng, Xiu Feng'
'Dong, Sheng Ming'
'Liu, Yao Gang'

_publ_section_title
;
 Bismuth octaborate, Bi~2~B~8~O~15~
;
_journal_issue 2
_journal_name_full 'Acta Crystallographica Section C'
_journal_page_first i25
_journal_page_last i26
_journal_paper_doi 10.1107/S0108270101019643
_journal_volume 58
_journal_year 2002
_chemical_formula_sum 'B8 Bi2 O15'
_chemical_formula_weight 744.44
_chemical_name_systematic
;
  ?
;
_space_group_IT_number 4
_symmetry_cell_setting monoclinic
_symmetry_space_group_name_Hall 'P 2yb'
_symmetry_space_group_name_H-M 'P 1 21 1'
_atom_sites_solution_hydrogens geom
_atom_sites_solution_primary direct
_atom_sites_solution_secondary difmap
_audit_creation_method SHELXTL
_cell_angle_alpha 90.00
_cell_angle_beta 105.441(11)
_cell_angle_gamma 90.00
_cell_formula_units_Z 2
_cell_length_a 4.3142(7)
_cell_length_b 22.141(4)
_cell_length_c 6.4675(10)
_cell_measurement_reflns_used 40
_cell_measurement_temperature 293(2)
_cell_measurement_theta_max 15.896
_cell_measurement_theta_min 5.503
_cell_volume 595.48(17)
_computing_cell_refinement 'XSCANS (Siemens,1996)'
_computing_data_collection 'XSCANS (Siemens,1996)'
_computing_data_reduction 'Bruker SHELXTL (Bruker,1997)'
_computing_molecular_graphics 'Bruker SHELXTL (Bruker,1997)'
_computing_structure_refinement 'Bruker SHELXTL (Bruker,1997)'
_computing_structure_solution 'Bruker SHELXTL (Bruker,1997)'
_diffrn_ambient_temperature 293(2)
_diffrn_measured_fraction_theta_full .995
_diffrn_measured_fraction_theta_max .995
_diffrn_measurement_device_type 'Bruker P4'
_diffrn_measurement_method \q/2\q
_diffrn_radiation_monochromator graphite
_diffrn_radiation_source 'fine-focus sealed tube'
_diffrn_radiation_type MoK\a
_diffrn_radiation_wavelength .71073
_diffrn_reflns_av_R_equivalents .0718
_diffrn_reflns_av_sigmaI/netI .0547
_diffrn_reflns_limit_h_max 1
_diffrn_reflns_limit_h_min -6
_diffrn_reflns_limit_k_max 1
_diffrn_reflns_limit_k_min -35
_diffrn_reflns_limit_l_max 10
_diffrn_reflns_limit_l_min -10
_diffrn_reflns_number 3607
_diffrn_reflns_theta_full 35.00
_diffrn_reflns_theta_max 35.00
_diffrn_reflns_theta_min 3.27
_diffrn_standards_decay_% 0
_diffrn_standards_interval_count 97
_diffrn_standards_number 3
_exptl_absorpt_coefficient_mu 29.603
_exptl_absorpt_correction_T_max .07
_exptl_absorpt_correction_T_min .05
_exptl_absorpt_correction_type psi-scan
_exptl_absorpt_process_details 'SCANS (Siemens,1996)'
_exptl_crystal_colour colourless
_exptl_crystal_density_diffrn 4.152
_exptl_crystal_density_method 'not measured'
_exptl_crystal_description prism
_exptl_crystal_F_000 652
_exptl_crystal_size_max .10
_exptl_crystal_size_mid .10
_exptl_crystal_size_min .09
_refine_diff_density_max 11.447
_refine_diff_density_min -6.197
_refine_ls_abs_structure_details 'Flack H D (1983), Acta Cryst. A39, 876-881'
_refine_ls_abs_structure_Flack .19(6)
_refine_ls_extinction_method none
_refine_ls_goodness_of_fit_ref 1.065
_refine_ls_hydrogen_treatment mixed
_refine_ls_matrix_type full
_refine_ls_number_parameters 227
_refine_ls_number_reflns 2751
_refine_ls_number_restraints 341
_refine_ls_restrained_S_all 1.007
_refine_ls_R_factor_all .0711
_refine_ls_R_factor_gt .0697
_refine_ls_shift/su_max .000
_refine_ls_shift/su_mean .000
_refine_ls_structure_factor_coef Fsqd
_refine_ls_weighting_details 'calc w = 1/[\s^2^(Fo^2^)+(0.1457P)^2^+1.4317P] where P=(Fo^2^+2Fc^2^)/3'
_refine_ls_weighting_scheme calc
_refine_ls_wR_factor_gt .1685
_refine_ls_wR_factor_ref .1706
_reflns_number_gt 2655
_reflns_number_total 2751
_reflns_threshold_expression 'I > 2\s(I)'
_cod_data_source_file iz1016.cif
_cod_data_source_block I
_cod_depositor_comments
;
The following automatic conversions were performed:
'_symmetry_cell_setting' value 'Monoclinic' changed to 'monoclinic'
according to '/home/saulius/struct/CIF-dictionaries/cif_core.dic'
dictionary named 'cif_core.dic' version 2.4.1 from 2010-06-29.

Automatic conversion script
Id: cif_fix_enum 1527 2010-12-29 10:47:43Z saulius 

The following automatic conversions were performed:

'_symmetry_cell_setting' value 'Monoclinic' changed to 'monoclinic'
according to /home/saulius/struct/CIF-dictionaries/cif_core.dic
dictionary named 'cif_core.dic' version 2.4.1 from 2010-06-29.

Automatic conversion script
Id: cif_fix_values 1715 2011-07-08 13:25:40Z adriana 
;
_cod_original_cell_volume 595.49(16)
_cod_original_sg_symbol_H-M 'P 21'
_cod_database_code 2012503
_cod_database_fobs_code 2012503

loop_
_symmetry_equiv_pos_as_xyz
'x, y, z'
'-x, y+1/2, -z'

loop_
_atom_site_label
_atom_site_fract_x
_atom_site_fract_y
_atom_site_fract_z
_atom_site_U_iso_or_equiv
_atom_site_adp_type
_atom_site_calc_flag
_atom_site_refinement_flags
_atom_site_occupancy
_atom_site_disorder_assembly
_atom_site_disorder_group
_atom_site_type_symbol
Bi2 .82447(12) .64754(3) .66890(8) .01683(14) Uani d U 1 . . Bi
Bi1 .61092(13) .78383(3) .89404(8) .01693(14) Uani d U 1 . . Bi
B1 .442(7) .9889(12) .571(3) .031(3) Uani d U 1 . . B
B2 .462(8) .9644(13) .208(4) .036(3) Uani d U 1 . . B
B3 .693(6) .8982(11) .511(3) .027(2) Uani d U 1 . . B
B4 .867(4) .7863(10) .480(2) .0159(18) Uani d U 1 . . B
B5 1.280(4) .7847(12) .265(3) .019(2) Uani d U 1 . . B
B6 .573(4) .6447(12) 1.086(3) .0182(19) Uani d U 1 . . B
B7 .147(3) .6475(13) 1.304(3) .018(2) Uani d U 1 . . B
B8 .609(7) .5321(12) 1.089(3) .030(3) Uani d U 1 . . B
O1 .357(6) 1.0016(9) .349(2) .038(3) Uani d U 1 . . O
O2 .602(5) .9387(9) .650(2) .033(3) Uani d U 1 . . O
O3 .632(5) .9103(9) .299(2) .035(3) Uani d U 1 . . O
O4 .821(4) .8454(7) .5930(19) .0205(17) Uani d U 1 . . O
O5 1.180(3) .7842(7) .4473(18) .0177(16) Uani d U 1 . . O
O6 .836(3) .7429(7) .649(2) .0175(16) Uani d U 1 . . O
O7 1.098(3) .7911(9) 1.057(2) .025(2) Uani d U 1 . . O
O8 .610(3) .7813(9) 1.284(2) .0204(19) Uani d U 1 . . O
O9 .829(3) .6540(7) .2850(19) .019(2) Uani d U 1 . . O
O10 .339(3) .6410(10) .506(2) .024(2) Uani d U 1 . . O
O11 .595(3) .6872(8) .9208(19) .0202(17) Uani d U 1 . . O
O12 .251(3) .6488(9) 1.1206(19) .0195(18) Uani d U 1 . . O
O13 .597(4) .5844(7) .987(2) .0233(19) Uani d U 1 . . O
O14 .647(5) .5302(9) 1.307(2) .033(3) Uani d U 1 . . O
O15 .580(6) .4758(8) .986(2) .036(3) Uani d U 1 . . O

loop_
_atom_site_aniso_label
_atom_site_aniso_U_11
_atom_site_aniso_U_22
_atom_site_aniso_U_33
_atom_site_aniso_U_12
_atom_site_aniso_U_13
_atom_site_aniso_U_23
Bi2 .0128(2) .0220(2) .0158(2) .00064(19) .00411(15) .00035(17)
Bi1 .0127(2) .0226(2) .0155(2) .00083(17) .00382(14) .00052(16)
B1 .051(7) .028(6) .016(4) .012(6) .013(5) -.001(5)
B2 .056(8) .036(6) .019(5) .012(6) .017(5) .000(5)
B3 .038(6) .026(4) .018(4) .009(5) .011(4) .001(4)
B4 .016(4) .016(4) .016(4) -.003(4) .003(3) .000(4)
B5 .016(5) .025(6) .016(5) -.003(6) .003(4) -.004(6)
B6 .020(4) .022(4) .014(4) .000(5) .006(3) .002(4)
B7 .005(4) .029(6) .018(5) -.001(5) .001(3) -.007(6)
B8 .049(7) .026(4) .015(4) -.008(5) .008(5) .001(4)
O1 .062(7) .034(6) .018(4) .013(5) .010(5) -.001(4)
O2 .047(6) .031(5) .019(4) .011(5) .007(4) -.002(4)
O3 .058(7) .035(5) .017(4) .011(5) .017(4) .004(4)
O4 .026(4) .021(3) .015(3) .000(4) .007(3) -.002(3)
O5 .013(3) .022(4) .019(4) .003(4) .006(3) .000(4)
O6 .016(4) .020(3) .019(4) .003(3) .007(3) .001(3)
O7 .013(4) .045(8) .017(4) -.002(5) .005(3) -.001(4)
O8 .015(4) .028(6) .018(4) .004(5) .004(3) .001(4)
O9 .014(4) .029(6) .012(4) .005(4) .001(3) -.002(4)
O10 .011(4) .043(8) .015(4) -.004(5) -.001(3) -.002(5)
O11 .023(4) .025(4) .014(3) -.001(4) .009(3) .001(3)
O12 .009(3) .030(5) .020(4) -.002(4) .004(3) -.001(4)
O13 .028(5) .026(4) .018(4) -.001(4) .010(4) .000(3)
O14 .054(8) .034(6) .012(4) -.012(6) .011(5) -.003(4)
O15 .066(9) .028(5) .014(4) -.009(6) .012(5) -.004(4)

loop_
_atom_type_symbol
_atom_type_description
_atom_type_scat_dispersion_real
_atom_type_scat_dispersion_imag
_atom_type_scat_source
B B .0013 .0007 'International Tables Vol C Tables 4.2.6.8 and 6.1.1.4'
O O .0106 .0060 'International Tables Vol C Tables 4.2.6.8 and 6.1.1.4'
Bi Bi -4.1077 10.2566 'International Tables Vol C Tables 4.2.6.8 and 6.1.1.4'

loop_
_geom_angle_atom_site_label_1
_geom_angle_atom_site_label_2
_geom_angle_atom_site_label_3
_geom_angle_site_symmetry_1
_geom_angle_site_symmetry_3
_geom_angle
O10 Bi2 O6 . . 94.3(7)
O10 Bi2 O11 . . 79.6(5)
O6 Bi2 O11 . . 71.6(5)
O10 Bi2 O9 . . 77.0(5)
O6 Bi2 O9 . . 82.8(5)
O11 Bi2 O9 . . 143.6(5)
O10 Bi2 O10 . 1_655 128.3(6)
O6 Bi2 O10 . 1_655 89.7(6)
O11 Bi2 O10 . 1_655 148.3(5)
O9 Bi2 O10 . 1_655 52.4(4)
O10 Bi2 Bi1 . . 86.0(5)
O6 Bi2 Bi1 . . 36.5(3)
O11 Bi2 Bi1 . . 35.0(4)
O9 Bi2 Bi1 . . 115.4(4)
O10 Bi2 Bi1 1_655 . 122.1(4)
O7 Bi1 O11 . . 94.9(7)
O7 Bi1 O6 . . 79.8(5)
O11 Bi1 O6 . . 71.7(5)
O7 Bi1 O8 . . 76.5(5)
O11 Bi1 O8 . . 83.6(5)
O6 Bi1 O8 . . 143.9(5)
O7 Bi1 O7 . 1_455 128.2(6)
O11 Bi1 O7 . 1_455 88.9(6)
O6 Bi1 O7 . 1_455 148.1(5)
O8 Bi1 O7 . 1_455 52.5(4)
O7 Bi1 O4 . . 80.8(5)
O11 Bi1 O4 . . 125.4(4)
O6 Bi1 O4 . . 54.0(5)
O8 Bi1 O4 . . 144.6(5)
O7 Bi1 O4 1_455 . 135.5(5)
O7 Bi1 Bi2 . . 86.4(5)
O11 Bi1 Bi2 . . 37.8(3)
O6 Bi1 Bi2 . . 33.9(4)
O8 Bi1 Bi2 . . 117.2(4)
O7 Bi1 Bi2 1_455 . 122.5(4)
O4 Bi1 Bi2 . . 87.8(3)
O14 B1 O2 2_657 . 122.9(19)
O14 B1 O1 2_657 . 115(2)
O2 B1 O1 . . 121.7(18)
O15 B2 O1 2_656 . 124(2)
O15 B2 O3 2_656 . 120(2)
O1 B2 O3 . . 116.4(19)
O4 B3 O3 . . 121.4(18)
O4 B3 O2 . . 117.6(16)
O3 B3 O2 . . 120.8(19)
O5 B4 O8 . 1_554 113.6(13)
O5 B4 O6 . . 111.3(14)
O8 B4 O6 1_554 . 113.3(14)
O5 B4 O4 . . 110.3(15)
O8 B4 O4 1_554 . 108.4(14)
O6 B4 O4 . . 98.9(12)
O5 B5 O7 . 1_554 128.5(15)
O5 B5 O8 . 1_654 118.2(13)
O7 B5 O8 1_554 1_654 113.2(14)
O11 B6 O12 . . 109.0(17)
O11 B6 O9 . 1_556 111.9(17)
O12 B6 O9 . 1_556 112.4(14)
O11 B6 O13 . . 103.9(13)
O12 B6 O13 . . 107.2(18)
O9 B6 O13 1_556 . 112.1(16)
O9 B7 O10 1_456 1_556 116.1(14)
O9 B7 O12 1_456 . 118.5(14)
O10 B7 O12 1_556 . 125.3(13)
O13 B8 O14 . . 121(2)
O13 B8 O15 . . 123.8(17)
O14 B8 O15 . . 115.4(19)
B2 O1 B1 . . 120(2)
B1 O2 B3 . . 119.3(16)
B3 O3 B2 . . 121.0(17)
B3 O4 B4 . . 130.4(14)
B3 O4 Bi1 . . 122.6(12)
B4 O4 Bi1 . . 91.3(9)
B5 O5 B4 . . 131.4(13)
B4 O6 Bi2 . . 134.4(11)
B4 O6 Bi1 . . 113.2(11)
Bi2 O6 Bi1 . . 109.6(6)
B5 O7 Bi1 1_556 . 136.1(12)
B5 O7 Bi1 1_556 1_655 93.6(10)
Bi1 O7 Bi1 . 1_655 128.2(6)
B5 O8 B4 1_456 1_556 126.5(13)
B5 O8 Bi1 1_456 . 100.6(9)
B4 O8 Bi1 1_556 . 132.0(10)
B7 O9 B6 1_654 1_554 125.0(13)
B7 O9 Bi2 1_654 . 100.5(9)
B6 O9 Bi2 1_554 . 131.2(10)
B7 O10 Bi2 1_554 . 138.7(11)
B7 O10 Bi2 1_554 1_455 91.0(9)
Bi2 O10 Bi2 . 1_455 128.3(6)
B6 O11 Bi1 . . 135.8(12)
B6 O11 Bi2 . . 113.7(12)
Bi1 O11 Bi2 . . 107.2(6)
B7 O12 B6 . . 132.1(14)
B8 O13 B6 . . 124.6(15)
B1 O14 B8 2_647 . 131(2)
B2 O15 B8 2_646 . 129(2)

loop_
_geom_bond_atom_site_label_1
_geom_bond_atom_site_label_2
_geom_bond_site_symmetry_2
_geom_bond_distance
_geom_bond_publ_flag
Bi2 O10 . 2.084(12) ?
Bi2 O6 . 2.117(15) ?
Bi2 O11 . 2.294(13) ?
Bi2 O9 . 2.493(12) ?
Bi2 O10 1_655 2.700(13) ?
Bi2 Bi1 . 3.5763(9) ?
Bi1 O7 . 2.090(13) ?
Bi1 O11 . 2.149(17) ?
Bi1 O6 . 2.259(13) ?
Bi1 O8 . 2.522(13) ?
Bi1 O7 1_455 2.697(13) ?
Bi1 O4 . 2.722(13) ?
B1 O14 2_657 1.33(3) ?
B1 O2 . 1.34(3) ?
B1 O1 . 1.41(3) ?
B2 O15 2_656 1.24(3) ?
B2 O1 . 1.39(3) ?
B2 O3 . 1.44(3) ?
B3 O4 . 1.34(3) ?
B3 O3 . 1.36(3) ?
B3 O2 . 1.40(3) ?
B4 O5 . 1.42(2) ?
B4 O8 1_554 1.45(2) ?
B4 O6 . 1.49(2) ?
B4 O4 . 1.54(2) ?
B5 O5 . 1.36(2) ?
B5 O7 1_554 1.37(2) ?
B5 O8 1_654 1.40(2) ?
B6 O11 . 1.45(2) ?
B6 O12 . 1.47(2) ?
B6 O9 1_556 1.47(2) ?
B6 O13 . 1.50(3) ?
B7 O9 1_456 1.350(19) ?
B7 O10 1_556 1.36(2) ?
B7 O12 . 1.37(2) ?
B8 O13 . 1.32(3) ?
B8 O14 . 1.38(2) ?
B8 O15 . 1.40(3) ?
O7 B5 1_556 1.37(2) ?
O7 Bi1 1_655 2.697(13) ?
O8 B5 1_456 1.40(2) ?
O8 B4 1_556 1.45(2) ?
O9 B7 1_654 1.350(19) ?
O9 B6 1_554 1.47(2) ?
O10 B7 1_554 1.36(2) ?
O10 Bi2 1_455 2.700(13) ?
O14 B1 2_647 1.33(3) ?
O15 B2 2_646 1.24(3) ?
